data_9005868
loop_
_publ_author_name
'Oelkrug, H.'
'Bruckel, T.'
'Hohlwein, D.'
'Hoser, A.'
'Prandl, W.'

_publ_section_title
;
 The magnetic structure of the langbeinite K2Mn2(SO4)3
 Sample at T = 4.2 K
 Note, there is something wrong with this dataset.
;
_journal_name_full 'Physics and Chemistry of Minerals'
_journal_page_first 246
_journal_page_last 249
_journal_volume 16
_journal_year 1988
_chemical_compound_source Synthetic
_chemical_formula_sum 'K2 Mn2 O12 S3'
_chemical_name_mineral Langbeinite
_space_group_IT_number 19
_symmetry_space_group_name_Hall 'P 2ac 2ab'
_symmetry_space_group_name_H-M 'P 21 21 21'
_cell_angle_alpha 90
_cell_angle_beta 90
_cell_angle_gamma 90
_cell_length_a 10.0443
_cell_length_b 10.0735
_cell_length_c 10.0036
_cell_formula_units_Z 4
_cell_volume 1012.177
_database_code_amcsd 0007450
_diffrn_ambient_temperature 4.2
_exptl_crystal_density_diffrn 3.125
_cod_original_formula_sum 'K2 Mn2 S3 O12'
_cod_database_code 9005868

loop_
_space_group_symop_operation_xyz
x,y,z
-x,1/2+y,1/2-z
1/2+x,1/2-y,-z
1/2-x,-y,1/2+z

loop_
_atom_site_label
_atom_site_fract_x
_atom_site_fract_y
_atom_site_fract_z
_atom_site_U_iso_or_equiv
K1 0.17110 0.32370 0.67990 0.00570
K2 0.02180 0.05190 0.04830 0.00570
Mn1 0.27460 0.35580 0.34610 0.00570
Mn2 0.38560 0.08090 0.93070 0.00570
S1 0.27090 0.33490 0.04140 0.00570
S2 0.39140 0.02330 0.21140 0.00570
S3 0.97020 0.21710 0.36770 0.00570
O1 0.31300 0.25780 0.01250 0.00570
O2 0.07820 0.33120 0.98850 0.00570
O3 0.26970 0.47120 0.93870 0.00570
O4 0.21960 0.42750 0.16100 0.00570
O5 0.29950 0.92430 0.32520 0.00570
O6 0.81950 0.98990 0.10720 0.00570
O7 0.51580 0.95730 0.24450 0.00570
O8 0.37780 0.15270 0.29280 0.00570
O9 0.95770 0.27480 0.25980 0.00570
O10 0.05820 0.07680 0.33980 0.00570
O11 0.91520 0.17990 0.48230 0.00570
O12 0.12500 0.28270 0.43450 0.00570

loop_
_cod_related_entry_id
_cod_related_entry_database
_cod_related_entry_code
1 AMCSD 0007450
